data_7150711
loop_
_publ_author_name
'Cholewinski, Grzegorz'
'Chojnacki, Jaroslaw'
'Pikies, Jerzy'
'Rachon, Janusz'

_publ_section_title
;
 Synthesis and structural investigation of N-acyl selenophosphoramides
;
_journal_issue 19
_journal_name_full 'Organic &amp; Biomolecular Chemistry'
_journal_page_first 4095
_journal_page_last 4100
_journal_paper_doi 10.1039/b907641g
_journal_volume 7
_journal_year 2009
_chemical_compound_source 'synthesis as described'
_chemical_formula_moiety 'C5 H12 N1 O2 P1 Se1'
_chemical_formula_sum 'C5 H12 N O2 P Se'
_chemical_formula_weight 228.09
_chemical_name_common 2-amino-2-seleno-5,5-dimethyl-1,3,2-dioxaphosphorinan
_chemical_name_systematic
;
2-amino-2-seleno-5,5-dimethyl-1,3,2-dioxaphosphorinan
;
_space_group_IT_number 14
_symmetry_cell_setting monoclinic
_symmetry_Int_Tables_number 14
_symmetry_space_group_name_Hall '-P 2yn'
_symmetry_space_group_name_H-M 'P 1 21/n 1'
_atom_sites_solution_hydrogens geom
_atom_sites_solution_primary direct
_atom_sites_solution_secondary difmap
_audit_conform_dict_location ftp://ftp.iucr.org/pub/cif_core.dic
_audit_conform_dict_name cif_core.dic
_audit_conform_dict_version 2.3
_audit_creation_date 2008-10-03T08:59:07-00:00
_audit_creation_method 'WinGX routine CIF_UPDATE'
_cell_angle_alpha 90
_cell_angle_beta 103.130(3)
_cell_angle_gamma 90
_cell_formula_units_Z 4
_cell_length_a 7.7108(2)
_cell_length_b 10.9466(3)
_cell_length_c 10.9955(3)
_cell_measurement_reflns_used 6344
_cell_measurement_temperature 120(2)
_cell_measurement_theta_max 32.267
_cell_measurement_theta_min 2.6549
_cell_measurement_wavelength 0.71073
_cell_volume 903.83(4)
_computing_cell_refinement
;
CrysAlis RED, Oxford Diffraction Ltd.,
Version 1.171.32.29 (release 10-06-2008 CrysAlis171 .NET)
(compiled Jun 10 2008,16:49:55)
;
_computing_data_collection
;
CrysAlis CCD, Oxford Diffraction Ltd.,
Version 1.171.32.29 (release 10-06-2008 CrysAlis171 .NET)
(compiled Jun 10 2008,16:49:55)
;
_computing_data_reduction
;
CrysAlis RED, Oxford Diffraction Ltd.,
Version 1.171.32.29 (release 10-06-2008 CrysAlis171 .NET)
(compiled Jun 10 2008,16:49:55)
;
_computing_molecular_graphics 'Ortep-3 for Windows (Farrugia, 1997)'
_computing_publication_material 'WinGX publication routines (Farrugia, 1999)'
_computing_structure_refinement 'SHELXL-97 (Sheldrick, 2008)'
_computing_structure_solution 'SHELXS-97 (Sheldrick, 2008)'
_diffrn_ambient_temperature 120(2)
_diffrn_detector_area_resol_mean 8.1883
_diffrn_measured_fraction_theta_full 0.999
_diffrn_measured_fraction_theta_max 0.999
_diffrn_measurement_device '4-axis \k geometry diffractometer'
_diffrn_measurement_device_type 'KM4CCD, Oxford Diffraction'
_diffrn_measurement_method '\w scans, 0.75 deg width'
_diffrn_orient_matrix_UB_11 0.03395158
_diffrn_orient_matrix_UB_12 -0.031591151
_diffrn_orient_matrix_UB_13 0.0567201804
_diffrn_orient_matrix_UB_21 0.0185798306
_diffrn_orient_matrix_UB_22 0.0565247713
_diffrn_orient_matrix_UB_23 0.0317861578
_diffrn_orient_matrix_UB_31 -0.0862446883
_diffrn_orient_matrix_UB_32 -0.0002941651
_diffrn_orient_matrix_UB_33 0.0126342504
_diffrn_radiation_monochromator graphite
_diffrn_radiation_probe x-ray
_diffrn_radiation_type MoK\a
_diffrn_radiation_wavelength 0.71073
_diffrn_reflns_av_R_equivalents 0.0194
_diffrn_reflns_av_unetI/netI 0.0134
_diffrn_reflns_limit_h_max 5
_diffrn_reflns_limit_h_min -9
_diffrn_reflns_limit_k_max 13
_diffrn_reflns_limit_k_min -13
_diffrn_reflns_limit_l_max 13
_diffrn_reflns_limit_l_min -12
_diffrn_reflns_number 5956
_diffrn_reflns_theta_full 25.5
_diffrn_reflns_theta_max 25.5
_diffrn_reflns_theta_min 2.66
_exptl_absorpt_coefficient_mu 4.279
_exptl_absorpt_correction_T_max 0.536
_exptl_absorpt_correction_T_min 0.1887
_exptl_absorpt_correction_type multi-scan
_exptl_absorpt_process_details
;
CrysAlis RED, Oxford Diffraction Ltd.,
Version 1.171.32.29 (release 10-06-2008 CrysAlis171 .NET)
(compiled Jun 10 2008,16:49:55)
Empirical absorption correction using spherical harmonics,
implemented in SCALE3 ABSPACK scaling algorithm.
;
_exptl_crystal_colour colourless
_exptl_crystal_density_diffrn 1.676
_exptl_crystal_density_method 'not measured'
_exptl_crystal_description prism
_exptl_crystal_F_000 456
_exptl_crystal_size_max 0.45
_exptl_crystal_size_mid 0.34
_exptl_crystal_size_min 0.15
_refine_diff_density_max 0.741
_refine_diff_density_min -0.252
_refine_diff_density_rms 0.108
_refine_ls_extinction_method none
_refine_ls_goodness_of_fit_ref 1.103
_refine_ls_hydrogen_treatment mixed
_refine_ls_matrix_type full
_refine_ls_number_parameters 101
_refine_ls_number_reflns 1679
_refine_ls_number_restraints 0
_refine_ls_restrained_S_all 1.103
_refine_ls_R_factor_all 0.0291
_refine_ls_R_factor_gt 0.0256
_refine_ls_shift/su_max 0.002
_refine_ls_shift/su_mean 0
_refine_ls_structure_factor_coef Fsqd
_refine_ls_weighting_details 'calc w=1/[\s^2^(Fo^2^)+(0.0431P)^2^+0.4379P] where P=(Fo^2^+2Fc^2^)/3'
_refine_ls_weighting_scheme calc
_refine_ls_wR_factor_gt 0.0648
_refine_ls_wR_factor_ref 0.0668
_reflns_number_gt 1538
_reflns_number_total 1679
_reflns_threshold_expression >2sigma(I)
_cod_data_source_file b907641g.txt
_cod_data_source_block 11a
_cod_database_code 7150711

loop_
_symmetry_equiv_pos_as_xyz
'x, y, z'
'-x+1/2, y+1/2, -z+1/2'
'-x, -y, -z'
'x-1/2, -y-1/2, z-1/2'

loop_
_atom_site_label
_atom_site_type_symbol
_atom_site_fract_x
_atom_site_fract_y
_atom_site_fract_z
_atom_site_U_iso_or_equiv
_atom_site_adp_type
_atom_site_occupancy
_atom_site_symmetry_multiplicity
_atom_site_calc_flag
_atom_site_refinement_flags
_atom_site_disorder_assembly
_atom_site_disorder_group
H1A H 0.193(4) 0.335(3) 0.708(3) 0.025(8) Uiso 1 1 d . . .
H1B H 0.080(4) 0.397(3) 0.613(3) 0.028(7) Uiso 1 1 d . . .
Se1 Se 0.20083(3) 0.66759(2) 0.591333(19) 0.02200(11) Uani 1 1 d . . .
P1 P 0.30356(7) 0.50620(5) 0.68227(5) 0.01629(15) Uani 1 1 d . . .
O1 O 0.4677(2) 0.45148(15) 0.63588(14) 0.0212(4) Uani 1 1 d . . .
O2 O 0.37918(19) 0.52191(15) 0.82856(13) 0.0186(3) Uani 1 1 d . . .
N1 N 0.1600(3) 0.3988(2) 0.6743(2) 0.0277(5) Uani 1 1 d . . .
C1 C 0.6388(3) 0.5154(2) 0.6751(2) 0.0228(5) Uani 1 1 d . . .
H1C H 0.6272 0.5995 0.641 0.027 Uiso 1 1 calc R . .
H1D H 0.7306 0.4724 0.6413 0.027 Uiso 1 1 calc R . .
C2 C 0.6966(3) 0.5204(2) 0.8182(2) 0.0186(5) Uani 1 1 d . . .
C3 C 0.5506(3) 0.5849(2) 0.8668(2) 0.0176(5) Uani 1 1 d . . .
H3A H 0.5853 0.5888 0.9591 0.021 Uiso 1 1 calc R . .
H3B H 0.538 0.6697 0.8347 0.021 Uiso 1 1 calc R . .
C4 C 0.7287(3) 0.3924(2) 0.8728(2) 0.0245(5) Uani 1 1 d . . .
H4A H 0.6234 0.3417 0.8411 0.037 Uiso 1 1 calc R . .
H4B H 0.7514 0.3969 0.9641 0.037 Uiso 1 1 calc R . .
H4C H 0.8321 0.3563 0.8484 0.037 Uiso 1 1 calc R . .
C5 C 0.8653(3) 0.5982(2) 0.8541(2) 0.0267(5) Uani 1 1 d . . .
H5A H 0.9013 0.605 0.9452 0.04 Uiso 1 1 calc R . .
H5B H 0.8416 0.6798 0.8174 0.04 Uiso 1 1 calc R . .
H5C H 0.961 0.5595 0.8225 0.04 Uiso 1 1 calc R . .

loop_
_atom_site_aniso_label
_atom_site_aniso_U_11
_atom_site_aniso_U_22
_atom_site_aniso_U_33
_atom_site_aniso_U_23
_atom_site_aniso_U_13
_atom_site_aniso_U_12
Se1 0.02689(17) 0.01779(17) 0.01697(16) 0.00102(8) -0.00411(10) 0.00225(9)
P1 0.0176(3) 0.0175(3) 0.0117(3) 0.0000(2) -0.0011(2) 0.0003(2)
O1 0.0212(8) 0.0259(9) 0.0144(7) -0.0056(7) -0.0005(6) 0.0022(7)
O2 0.0163(7) 0.0267(9) 0.0116(7) 0.0001(6) 0.0007(6) -0.0002(6)
N1 0.0256(11) 0.0248(12) 0.0254(12) 0.0067(9) -0.0097(9) -0.0060(9)
C1 0.0190(11) 0.0335(14) 0.0154(11) -0.0030(10) 0.0023(8) -0.0013(10)
C2 0.0170(10) 0.0225(12) 0.0150(11) -0.0033(9) 0.0012(8) 0.0009(9)
C3 0.0168(10) 0.0212(12) 0.0124(10) -0.0013(9) -0.0020(8) -0.0011(9)
C4 0.0220(11) 0.0239(12) 0.0238(12) -0.0005(10) -0.0027(9) 0.0054(10)
C5 0.0212(11) 0.0319(14) 0.0255(12) -0.0004(11) 0.0021(9) -0.0023(10)

loop_
_atom_type_symbol
_atom_type_description
_atom_type_scat_dispersion_real
_atom_type_scat_dispersion_imag
_atom_type_scat_source
C C 0.0033 0.0016 'International Tables Vol C Tables 4.2.6.8 and 6.1.1.4'
H H 0 0 'International Tables Vol C Tables 4.2.6.8 and 6.1.1.4'
N N 0.0061 0.0033 'International Tables Vol C Tables 4.2.6.8 and 6.1.1.4'
O O 0.0106 0.006 'International Tables Vol C Tables 4.2.6.8 and 6.1.1.4'
P P 0.1023 0.0942 'International Tables Vol C Tables 4.2.6.8 and 6.1.1.4'
Se Se -0.0929 2.2259 'International Tables Vol C Tables 4.2.6.8 and 6.1.1.4'

loop_
_geom_angle_atom_site_label_1
_geom_angle_atom_site_label_2
_geom_angle_atom_site_label_3
_geom_angle
_geom_angle_site_symmetry_1
_geom_angle_site_symmetry_3
_geom_angle_publ_flag
O1 P1 O2 103.30(8) . . ?
O1 P1 N1 107.27(11) . . ?
O2 P1 N1 102.97(11) . . ?
O1 P1 Se1 114.08(7) . . ?
O2 P1 Se1 113.80(7) . . ?
N1 P1 Se1 114.26(10) . . ?
C1 O1 P1 117.06(14) . . ?
C3 O2 P1 116.14(13) . . ?
P1 N1 H1A 118(2) . . ?
P1 N1 H1B 117(2) . . ?
H1A N1 H1B 118(3) . . ?
O1 C1 C2 110.47(18) . . ?
O1 C1 H1C 109.6 . . ?
C2 C1 H1C 109.6 . . ?
O1 C1 H1D 109.6 . . ?
C2 C1 H1D 109.6 . . ?
H1C C1 H1D 108.1 . . ?
C4 C2 C3 110.80(19) . . ?
C4 C2 C5 110.96(19) . . ?
C3 C2 C5 107.71(19) . . ?
C4 C2 C1 110.78(19) . . ?
C3 C2 C1 108.06(18) . . ?
C5 C2 C1 108.41(19) . . ?
O2 C3 C2 111.76(18) . . ?
O2 C3 H3A 109.3 . . ?
C2 C3 H3A 109.3 . . ?
O2 C3 H3B 109.3 . . ?
C2 C3 H3B 109.3 . . ?
H3A C3 H3B 107.9 . . ?
C2 C4 H4A 109.5 . . ?
C2 C4 H4B 109.5 . . ?
H4A C4 H4B 109.5 . . ?
C2 C4 H4C 109.5 . . ?
H4A C4 H4C 109.5 . . ?
H4B C4 H4C 109.5 . . ?
C2 C5 H5A 109.5 . . ?
C2 C5 H5B 109.5 . . ?
H5A C5 H5B 109.5 . . ?
C2 C5 H5C 109.5 . . ?
H5A C5 H5C 109.5 . . ?
H5B C5 H5C 109.5 . . ?

loop_
_geom_bond_atom_site_label_1
_geom_bond_atom_site_label_2
_geom_bond_distance
_geom_bond_site_symmetry_2
_geom_bond_publ_flag
Se1 P1 2.0948(6) . ?
P1 O1 1.5855(16) . ?
P1 O2 1.5909(15) . ?
P1 N1 1.604(2) . ?
O1 C1 1.469(3) . ?
O2 C3 1.466(3) . ?
N1 H1A 0.81(3) . ?
N1 H1B 0.81(3) . ?
C1 C2 1.536(3) . ?
C1 H1C 0.99 . ?
C1 H1D 0.99 . ?
C2 C4 1.522(3) . ?
C2 C3 1.525(3) . ?
C2 C5 1.529(3) . ?
C3 H3A 0.99 . ?
C3 H3B 0.99 . ?
C4 H4A 0.98 . ?
C4 H4B 0.98 . ?
C4 H4C 0.98 . ?
C5 H5A 0.98 . ?
C5 H5B 0.98 . ?
C5 H5C 0.98 . ?

loop_
_geom_torsion_atom_site_label_1
_geom_torsion_atom_site_label_2
_geom_torsion_atom_site_label_3
_geom_torsion_atom_site_label_4
_geom_torsion
_geom_torsion_site_symmetry_1
_geom_torsion_site_symmetry_2
_geom_torsion_site_symmetry_3
_geom_torsion_site_symmetry_4
_geom_torsion_publ_flag
O2 P1 O1 C1 -50.51(17) . . . . ?
N1 P1 O1 C1 -158.87(16) . . . . ?
Se1 P1 O1 C1 73.53(15) . . . . ?
O1 P1 O2 C3 49.71(16) . . . . ?
N1 P1 O2 C3 161.26(16) . . . . ?
Se1 P1 O2 C3 -74.52(15) . . . . ?
P1 O1 C1 C2 58.6(2) . . . . ?
O1 C1 C2 C4 63.4(2) . . . . ?
O1 C1 C2 C3 -58.1(2) . . . . ?
O1 C1 C2 C5 -174.62(19) . . . . ?
P1 O2 C3 C2 -58.3(2) . . . . ?
C4 C2 C3 O2 -62.8(2) . . . . ?
C5 C2 C3 O2 175.63(17) . . . . ?
C1 C2 C3 O2 58.7(2) . . . . ?
Se1 P1 N1 H1A -180(2) . . . . ?
Se1 P1 N1 H1B 31(2) . . . . ?

loop_
_cod_related_entry_id
_cod_related_entry_database
_cod_related_entry_code
1 ChemSpider 25943955
